data_4029391
loop_
_publ_author_name
'Hong, Fong-Jiao'
'Low, Yun-Yee'
'Chong, Kam-Weng'
'Thomas, Noel F.'
'Kam, Toh-Seok'

_publ_section_title
;
 Biomimetic oxidative dimerization of anodically generated stilbene
 radical cations: effect of aromatic substitution on product distribution
 and reaction pathways.
;
_journal_issue 10
_journal_name_full 'The Journal of organic chemistry'
_journal_page_first 4528
_journal_page_last 4543
_journal_paper_doi 10.1021/jo500559r
_journal_volume 79
_journal_year 2014
_chemical_formula_moiety 'C34 H34 O6'
_chemical_formula_sum 'C34 H34 O6'
_chemical_formula_weight 538.61
_chemical_melting_point 193.5(5)
_chemical_name_systematic
; 
 ? 
;
_space_group_IT_number 2
_symmetry_cell_setting triclinic
_symmetry_space_group_name_Hall '-P 1'
_symmetry_space_group_name_H-M 'P -1'
_atom_sites_solution_hydrogens geom
_atom_sites_solution_primary direct
_atom_sites_solution_secondary difmap
_audit_creation_method SHELXL-97
_cell_angle_alpha 107.886(8)
_cell_angle_beta 101.844(7)
_cell_angle_gamma 92.212(7)
_cell_formula_units_Z 2
_cell_length_a 9.148(4)
_cell_length_b 12.840(6)
_cell_length_c 13.415(6)
_cell_measurement_reflns_used 774
_cell_measurement_temperature 100(2)
_cell_measurement_theta_max 21.53
_cell_measurement_theta_min 2.49
_cell_volume 1458.9(11)
_computing_cell_refinement 'SAINT (Bruker, 2007)'
_computing_data_collection 'APEX2 (Bruker, 2007)'
_computing_data_reduction 'SAINT (Bruker, 2007)'
_computing_molecular_graphics 'X-SEED (Barbour, 2001)'
_computing_publication_material
;  
SHELXL-97 (Sheldrick, 2008), enCIFer (Allen et al., 2004),
;
_computing_structure_refinement
;  
SHELXL97 (Sheldrick, 2008), Olex2 (Dolomanov & Puschmann, 2009)
;
_computing_structure_solution 'SHELXS97 (Sheldrick, 2008)'
_diffrn_ambient_temperature 100(2)
_diffrn_measured_fraction_theta_full 0.971
_diffrn_measured_fraction_theta_max 0.971
_diffrn_measurement_device_type 'Bruker SMART APEX CCD'
_diffrn_measurement_method '\w scans'
_diffrn_radiation_monochromator graphite
_diffrn_radiation_source 'fine-focus sealed tube'
_diffrn_radiation_type MoK\a
_diffrn_radiation_wavelength 0.71073
_diffrn_reflns_av_R_equivalents 0.0648
_diffrn_reflns_av_sigmaI/netI 0.1733
_diffrn_reflns_limit_h_max 10
_diffrn_reflns_limit_h_min -10
_diffrn_reflns_limit_k_max 12
_diffrn_reflns_limit_k_min -15
_diffrn_reflns_limit_l_max 15
_diffrn_reflns_limit_l_min -15
_diffrn_reflns_number 6503
_diffrn_reflns_theta_full 24.76
_diffrn_reflns_theta_max 24.76
_diffrn_reflns_theta_min 1.68
_exptl_absorpt_coefficient_mu 0.083
_exptl_absorpt_correction_T_max 0.9827
_exptl_absorpt_correction_T_min 0.9730
_exptl_absorpt_correction_type multi-scan
_exptl_absorpt_process_details 'SADABS (Bruker, 2006)'
_exptl_crystal_colour colorless
_exptl_crystal_density_diffrn 1.226
_exptl_crystal_density_method 'not measured'
_exptl_crystal_description block
_exptl_crystal_F_000 572
_exptl_crystal_size_max 0.33
_exptl_crystal_size_mid 0.22
_exptl_crystal_size_min 0.21
_refine_diff_density_max 3.093
_refine_diff_density_min -0.451
_refine_diff_density_rms 0.143
_refine_ls_extinction_coef 0.027(8)
_refine_ls_extinction_expression Fc^*^=kFc[1+0.001xFc^2^\l^3^/sin(2\q)]^-1/4^
_refine_ls_extinction_method SHELXL
_refine_ls_goodness_of_fit_ref 1.478
_refine_ls_hydrogen_treatment constr
_refine_ls_matrix_type full
_refine_ls_number_parameters 368
_refine_ls_number_reflns 4839
_refine_ls_number_restraints 0
_refine_ls_restrained_S_all 1.478
_refine_ls_R_factor_all 0.2641
_refine_ls_R_factor_gt 0.1457
_refine_ls_shift/su_max <0.001
_refine_ls_shift/su_mean <0.001
_refine_ls_structure_factor_coef Fsqd
_refine_ls_weighting_details 'calc w=1/[\s^2^(Fo^2^)+(0.1509P)^2^+0.0000P] where P=(Fo^2^+2Fc^2^)/3'
_refine_ls_weighting_scheme calc
_refine_ls_wR_factor_gt 0.3817
_refine_ls_wR_factor_ref 0.4334
_reflns_number_gt 1966
_reflns_number_total 4839
_reflns_threshold_expression I>2\s(I)
_cod_data_source_file jo500559r_si_033.cif
_cod_data_source_block hfj_1010-2_0m
_cod_depositor_comments
;
The following automatic conversions were performed:

'_chemical_melting_point' value '193-194' was changed to '193.5(5)' -
the average value was taken and precision was
estimated.

'_symmetry_cell_setting' value 'Triclinic' changed to
'triclinic' according to
/usr/data/users/saulius/crontab/automatic-downloads/rss-feeds/ACS/lib/dictionaries/cif_core.dic
dictionary named 'cif_core.dic' version 2.4.2 from 2011-04-26.

Automatic conversion script
Id: cif_fix_values 2281 2013-09-26 08:29:07Z andrius 

 Adding full bibliography for 4029384--4029417.cif.
;
_cod_original_cell_volume 1458.8(12)
_cod_database_code 4029391

loop_
_symmetry_equiv_pos_as_xyz
'x, y, z'
'-x, -y, -z'

loop_
_atom_site_label
_atom_site_type_symbol
_atom_site_fract_x
_atom_site_fract_y
_atom_site_fract_z
_atom_site_U_iso_or_equiv
_atom_site_adp_type
_atom_site_occupancy
_atom_site_symmetry_multiplicity
_atom_site_calc_flag
_atom_site_refinement_flags
C1A C 0.1518(10) 0.2513(8) 1.0291(8) 0.037(3) Uani 1 1 d .
C2A C 0.0711(11) 0.2435(8) 1.1043(9) 0.036(2) Uani 1 1 d .
H2A H -0.0252 0.2023 1.0799 0.043 Uiso 1 1 calc R
C3A C 0.1262(12) 0.2933(9) 1.2126(10) 0.051(3) Uani 1 1 d .
H3A H 0.0711 0.2839 1.2626 0.061 Uiso 1 1 calc R
C4A C 0.2666(13) 0.3590(10) 1.2488(11) 0.058(3) Uani 1 1 d .
C5A C 0.3451(11) 0.3702(9) 1.1727(10) 0.051(3) Uani 1 1 d .
H5A H 0.4369 0.4169 1.1952 0.061 Uiso 1 1 calc R
C6A C 0.2902(10) 0.3149(8) 1.0681(9) 0.038(3) Uani 1 1 d .
H6A H 0.3487 0.3194 1.0183 0.045 Uiso 1 1 calc R
C7A C 0.0892(10) 0.1884(8) 0.9096(8) 0.037(3) Uani 1 1 d .
H7A H -0.0192 0.2001 0.8913 0.044 Uiso 1 1 calc R
C8A C 0.0982(9) 0.0636(8) 0.8915(9) 0.037(3) Uani 1 1 d .
H8A H 0.0607 0.0392 0.9466 0.045 Uiso 1 1 calc R
C9A C 0.0144(10) -0.0019(8) 0.7772(8) 0.034(2) Uani 1 1 d .
C10A C -0.1376(11) -0.0411(8) 0.7404(9) 0.040(3) Uani 1 1 d .
H10A H -0.2052 -0.0290 0.7870 0.048 Uiso 1 1 calc R
C11A C -0.1831(10) -0.0977(9) 0.6334(10) 0.049(3) Uani 1 1 d .
C12A C -0.0868(10) -0.1199(9) 0.5594(9) 0.044(3) Uani 1 1 d .
H12A H -0.1226 -0.1613 0.4855 0.053 Uiso 1 1 calc R
C13A C 0.0644(10) -0.0762(8) 0.6035(9) 0.039(3) Uani 1 1 d .
C14A C 0.1134(10) -0.0177(8) 0.7130(9) 0.035(2) Uani 1 1 d .
C15A C 0.245(3) 0.422(2) 1.4362(16) 0.189(11) Uani 1 1 d .
H15D H 0.1936 0.4887 1.4475 0.283 Uiso 1 1 calc R
H15E H 0.3137 0.4246 1.5036 0.283 Uiso 1 1 calc R
H15F H 0.1702 0.3572 1.4129 0.283 Uiso 1 1 calc R
C16A C -0.4357(12) -0.1166(13) 0.6544(12) 0.101(6) Uani 1 1 d .
H16D H -0.4197 -0.1610 0.7027 0.152 Uiso 1 1 calc R
H16E H -0.5392 -0.1338 0.6114 0.152 Uiso 1 1 calc R
H16F H -0.4179 -0.0383 0.6970 0.152 Uiso 1 1 calc R
C17A C 0.1253(12) -0.1586(9) 0.4330(9) 0.049(3) Uani 1 1 d .
H17D H 0.0762 -0.2296 0.4284 0.073 Uiso 1 1 calc R
H17E H 0.2128 -0.1706 0.4010 0.073 Uiso 1 1 calc R
H17F H 0.0543 -0.1214 0.3941 0.073 Uiso 1 1 calc R
C1B C 0.2934(9) -0.0702(8) 0.9057(9) 0.034(2) Uani 1 1 d .
C2B C 0.2854(10) -0.1678(8) 0.8213(9) 0.039(3) Uani 1 1 d .
H2B H 0.2648 -0.1658 0.7496 0.047 Uiso 1 1 calc R
C3B C 0.3065(10) -0.2669(8) 0.8387(8) 0.035(2) Uani 1 1 d .
H3B H 0.3004 -0.3323 0.7799 0.042 Uiso 1 1 calc R
C4B C 0.3369(9) -0.2701(8) 0.9430(9) 0.038(3) Uani 1 1 d .
C5B C 0.3447(10) -0.1770(8) 1.0255(9) 0.039(3) Uani 1 1 d .
H5B H 0.3655 -0.1791 1.0972 0.047 Uiso 1 1 calc R
C6B C 0.3229(9) -0.0788(8) 1.0066(9) 0.037(3) Uani 1 1 d .
H6B H 0.3287 -0.0143 1.0663 0.044 Uiso 1 1 calc R
C7B C 0.2631(10) 0.0391(8) 0.8895(8) 0.035(2) Uani 1 1 d .
H7B H 0.3347 0.0997 0.9458 0.042 Uiso 1 1 calc R
C8B C 0.2659(9) 0.0444(8) 0.7780(8) 0.037(3) Uani 1 1 d .
H8B H 0.3521 0.0103 0.7501 0.044 Uiso 1 1 calc R
C9B C 0.2603(9) 0.1634(7) 0.7802(8) 0.033(2) Uani 1 1 d .
C10B C 0.3428(10) 0.2062(8) 0.7202(8) 0.038(3) Uani 1 1 d .
H10B H 0.4082 0.1625 0.6827 0.045 Uiso 1 1 calc R
C11B C 0.3276(11) 0.3124(8) 0.7164(9) 0.041(3) Uani 1 1 d .
C12B C 0.2291(10) 0.3730(8) 0.7666(9) 0.041(3) Uani 1 1 d .
H12B H 0.2162 0.4445 0.7618 0.049 Uiso 1 1 calc R
C13B C 0.1466(11) 0.3306(8) 0.8254(9) 0.042(3) Uani 1 1 d .
C14B C 0.1676(10) 0.2269(7) 0.8376(8) 0.034(2) Uani 1 1 d .
C15B C 0.3618(13) -0.3866(9) 1.0563(9) 0.058(3) Uani 1 1 d .
H15A H 0.4543 -0.3451 1.1060 0.087 Uiso 1 1 calc R
H15B H 0.3621 -0.4646 1.0504 0.087 Uiso 1 1 calc R
H15C H 0.2747 -0.3581 1.0835 0.087 Uiso 1 1 calc R
C16B C 0.5359(12) 0.3177(10) 0.6390(10) 0.058(3) Uani 1 1 d .
H16A H 0.6021 0.3080 0.7022 0.088 Uiso 1 1 calc R
H16B H 0.5896 0.3667 0.6119 0.088 Uiso 1 1 calc R
H16C H 0.5054 0.2460 0.5829 0.088 Uiso 1 1 calc R
C17B C -0.0018(11) 0.4831(8) 0.8521(10) 0.049(3) Uani 1 1 d .
H17A H 0.0864 0.5374 0.8725 0.074 Uiso 1 1 calc R
H17B H -0.0769 0.5144 0.8921 0.074 Uiso 1 1 calc R
H17C H -0.0448 0.4637 0.7748 0.074 Uiso 1 1 calc R
O4A O 0.3266(12) 0.4145(9) 1.3564(8) 0.099(3) Uani 1 1 d .
O11A O -0.3305(8) -0.1418(7) 0.5824(7) 0.076(3) Uani 1 1 d .
O13A O 0.1719(7) -0.0929(6) 0.5413(6) 0.0435(19) Uani 1 1 d .
O4B O 0.3532(7) -0.3748(5) 0.9507(6) 0.0439(19) Uani 1 1 d .
O11B O 0.4096(7) 0.3634(5) 0.6675(6) 0.050(2) Uani 1 1 d .
O13B O 0.0426(7) 0.3855(5) 0.8773(6) 0.0437(19) Uani 1 1 d .

loop_
_atom_site_aniso_label
_atom_site_aniso_U_11
_atom_site_aniso_U_22
_atom_site_aniso_U_33
_atom_site_aniso_U_23
_atom_site_aniso_U_13
_atom_site_aniso_U_12
C1A 0.034(5) 0.033(6) 0.047(7) 0.013(5) 0.016(5) 0.017(5)
C2A 0.035(5) 0.034(6) 0.041(7) 0.014(5) 0.010(5) 0.007(5)
C3A 0.044(6) 0.059(8) 0.068(9) 0.044(7) 0.020(6) 0.014(6)
C4A 0.053(7) 0.063(8) 0.062(9) 0.034(7) 0.004(7) 0.016(6)
C5A 0.034(6) 0.045(7) 0.078(10) 0.030(7) 0.009(6) 0.004(5)
C6A 0.024(5) 0.043(6) 0.045(7) 0.013(6) 0.006(5) 0.007(5)
C7A 0.025(5) 0.032(6) 0.060(8) 0.019(6) 0.016(5) 0.009(4)
C8A 0.021(5) 0.031(6) 0.066(8) 0.018(5) 0.018(5) 0.009(4)
C9A 0.035(5) 0.026(5) 0.044(7) 0.011(5) 0.015(5) 0.010(4)
C10A 0.036(6) 0.035(6) 0.044(7) 0.007(6) 0.008(5) 0.006(5)
C11A 0.024(5) 0.038(6) 0.076(10) 0.005(6) 0.013(6) 0.003(5)
C12A 0.032(5) 0.046(7) 0.047(7) 0.010(6) -0.002(5) -0.001(5)
C13A 0.025(5) 0.036(6) 0.054(8) 0.015(6) 0.005(5) 0.008(4)
C14A 0.029(5) 0.024(5) 0.057(8) 0.018(5) 0.012(5) 0.006(4)
C15A 0.27(3) 0.20(3) 0.090(17) 0.011(17) 0.073(19) 0.04(2)
C16A 0.019(6) 0.146(15) 0.101(12) -0.015(11) 0.021(7) -0.025(7)
C17A 0.049(6) 0.049(7) 0.048(8) 0.010(6) 0.016(6) 0.013(6)
C1B 0.021(5) 0.036(6) 0.049(7) 0.017(6) 0.010(5) -0.001(4)
C2B 0.033(5) 0.027(6) 0.060(8) 0.015(6) 0.013(5) 0.007(4)
C3B 0.033(5) 0.028(6) 0.038(7) 0.006(5) 0.002(5) 0.001(4)
C4B 0.017(5) 0.028(6) 0.059(8) 0.008(6) 0.001(5) -0.001(4)
C5B 0.028(5) 0.027(6) 0.064(8) 0.017(6) 0.011(5) -0.006(4)
C6B 0.023(5) 0.040(6) 0.048(7) 0.016(5) 0.008(5) -0.001(4)
C7B 0.026(5) 0.027(6) 0.052(7) 0.014(5) 0.009(5) 0.003(4)
C8B 0.019(5) 0.030(6) 0.059(8) 0.012(5) 0.008(5) 0.003(4)
C9B 0.019(5) 0.025(5) 0.053(7) 0.014(5) 0.002(5) -0.003(4)
C10B 0.029(5) 0.036(6) 0.054(7) 0.019(5) 0.015(5) 0.001(4)
C11B 0.037(6) 0.025(6) 0.060(8) 0.012(5) 0.011(5) 0.002(5)
C12B 0.033(5) 0.031(6) 0.067(8) 0.032(6) 0.009(5) -0.014(5)
C13B 0.038(6) 0.031(6) 0.056(8) 0.012(5) 0.012(5) 0.008(5)
C14B 0.030(5) 0.023(5) 0.054(7) 0.016(5) 0.015(5) -0.001(4)
C15B 0.069(8) 0.045(7) 0.066(9) 0.029(7) 0.013(7) 0.010(6)
C16B 0.047(7) 0.065(8) 0.075(9) 0.032(7) 0.027(7) 0.002(6)
C17B 0.037(6) 0.029(6) 0.086(9) 0.024(6) 0.013(6) 0.005(5)
O4A 0.109(8) 0.128(10) 0.054(7) 0.027(7) 0.010(6) 0.006(7)
O11A 0.029(4) 0.089(7) 0.080(7) -0.012(5) 0.015(4) -0.010(4)
O13A 0.032(4) 0.046(5) 0.057(5) 0.018(4) 0.015(4) 0.009(3)
O4B 0.042(4) 0.023(4) 0.068(5) 0.016(4) 0.013(4) 0.004(3)
O11B 0.044(4) 0.041(4) 0.085(6) 0.038(4) 0.034(4) -0.001(3)
O13B 0.044(4) 0.029(4) 0.066(5) 0.021(4) 0.021(4) 0.012(3)

loop_
_atom_type_symbol
_atom_type_description
_atom_type_scat_dispersion_real
_atom_type_scat_dispersion_imag
_atom_type_scat_source
C C 0.0033 0.0000 'International Tables Vol C Tables 4.2.6.8 and 6.1.1.4'
H H 0.0000 0.0000 'International Tables Vol C Tables 4.2.6.8 and 6.1.1.4'
O O 0.0106 0.0000 'International Tables Vol C Tables 4.2.6.8 and 6.1.1.4'

loop_
_geom_angle_atom_site_label_1
_geom_angle_atom_site_label_2
_geom_angle_atom_site_label_3
_geom_angle
C6A C1A C2A 117.1(10)
C6A C1A C7A 122.9(9)
C2A C1A C7A 119.9(9)
C3A C2A C1A 122.1(10)
C3A C2A H2A 119.0
C1A C2A H2A 119.0
C2A C3A C4A 119.0(11)
C2A C3A H3A 120.5
C4A C3A H3A 120.5
O4A C4A C5A 119.0(12)
O4A C4A C3A 122.1(12)
C5A C4A C3A 118.8(12)
C6A C5A C4A 119.8(11)
C6A C5A H5A 120.1
C4A C5A H5A 120.1
C5A C6A C1A 123.0(10)
C5A C6A H6A 118.5
C1A C6A H6A 118.5
C14B C7A C1A 113.0(8)
C14B C7A C8A 111.2(8)
C1A C7A C8A 108.5(8)
C14B C7A H7A 108.0
C1A C7A H7A 108.0
C8A C7A H7A 108.0
C9A C8A C7A 109.3(8)
C9A C8A C7B 102.1(8)
C7A C8A C7B 108.5(7)
C9A C8A H8A 112.1
C7A C8A H8A 112.1
C7B C8A H8A 112.1
C14A C9A C10A 123.6(10)
C14A C9A C8A 108.4(8)
C10A C9A C8A 128.0(9)
C11A C10A C9A 115.7(9)
C11A C10A H10A 122.1
C9A C10A H10A 122.1
C10A C11A O11A 123.7(9)
C10A C11A C12A 124.9(9)
O11A C11A C12A 111.4(10)
C13A C12A C11A 115.4(10)
C13A C12A H12A 122.3
C11A C12A H12A 122.3
C14A C13A O13A 117.5(8)
C14A C13A C12A 120.6(9)
O13A C13A C12A 121.8(9)
C9A C14A C13A 119.8(9)
C9A C14A C8B 109.3(9)
C13A C14A C8B 130.7(9)
O4A C15A H15D 109.5
O4A C15A H15E 109.5
H15D C15A H15E 109.5
O4A C15A H15F 109.5
H15D C15A H15F 109.5
H15E C15A H15F 109.5
O11A C16A H16D 109.5
O11A C16A H16E 109.5
H16D C16A H16E 109.5
O11A C16A H16F 109.5
H16D C16A H16F 109.5
H16E C16A H16F 109.5
O13A C17A H17D 109.5
O13A C17A H17E 109.5
H17D C17A H17E 109.5
O13A C17A H17F 109.5
H17D C17A H17F 109.5
H17E C17A H17F 109.5
C6B C1B C2B 116.0(9)
C6B C1B C7B 120.4(9)
C2B C1B C7B 123.5(10)
C3B C2B C1B 122.0(10)
C3B C2B H2B 119.0
C1B C2B H2B 119.0
C2B C3B C4B 119.2(9)
C2B C3B H3B 120.4
C4B C3B H3B 120.4
C5B C4B C3B 119.8(9)
C5B C4B O4B 126.1(10)
C3B C4B O4B 114.1(9)
C4B C5B C6B 120.3(11)
C4B C5B H5B 119.8
C6B C5B H5B 119.8
C1B C6B C5B 122.7(10)
C1B C6B H6B 118.6
C5B C6B H6B 118.6
C1B C7B C8B 115.2(8)
C1B C7B C8A 112.0(8)
C8B C7B C8A 99.0(7)
C1B C7B H7B 110.1
C8B C7B H7B 110.1
C8A C7B H7B 110.1
C9B C8B C7B 108.6(8)
C9B C8B C14A 106.9(7)
C7B C8B C14A 101.1(7)
C9B C8B H8B 113.1
C7B C8B H8B 113.1
C14A C8B H8B 113.1
C14B C9B C10B 120.8(8)
C14B C9B C8B 118.7(8)
C10B C9B C8B 120.4(8)
C11B C10B C9B 119.8(9)
C11B C10B H10B 120.1
C9B C10B H10B 120.1
O11B C11B C12B 116.0(8)
O11B C11B C10B 124.1(9)
C12B C11B C10B 119.9(9)
C11B C12B C13B 120.4(9)
C11B C12B H12B 119.8
C13B C12B H12B 119.8
O13B C13B C12B 124.3(9)
O13B C13B C14B 114.5(9)
C12B C13B C14B 121.1(9)
C9B C14B C13B 117.6(9)
C9B C14B C7A 122.4(8)
C13B C14B C7A 120.0(8)
O4B C15B H15A 109.5
O4B C15B H15B 109.5
H15A C15B H15B 109.5
O4B C15B H15C 109.5
H15A C15B H15C 109.5
H15B C15B H15C 109.5
O11B C16B H16A 109.5
O11B C16B H16B 109.5
H16A C16B H16B 109.5
O11B C16B H16C 109.5
H16A C16B H16C 109.5
H16B C16B H16C 109.5
O13B C17B H17A 109.5
O13B C17B H17B 109.5
H17A C17B H17B 109.5
O13B C17B H17C 109.5
H17A C17B H17C 109.5
H17B C17B H17C 109.5
C4A O4A C15A 122.4(15)
C11A O11A C16A 113.5(9)
C13A O13A C17A 117.7(8)
C4B O4B C15B 116.7(8)
C11B O11B C16B 118.3(8)
C13B O13B C17B 116.4(8)

loop_
_geom_bond_atom_site_label_1
_geom_bond_atom_site_label_2
_geom_bond_distance
C1A C6A 1.389(13)
C1A C2A 1.391(13)
C1A C7A 1.530(14)
C2A C3A 1.369(14)
C2A H2A 0.9500
C3A C4A 1.416(16)
C3A H3A 0.9500
C4A O4A 1.380(15)
C4A C5A 1.401(15)
C5A C6A 1.341(14)
C5A H5A 0.9500
C6A H6A 0.9500
C7A C14B 1.498(13)
C7A C8A 1.553(13)
C7A H7A 1.0000
C8A C9A 1.524(14)
C8A C7B 1.557(11)
C8A H8A 1.0000
C9A C14A 1.353(13)
C9A C10A 1.394(13)
C10A C11A 1.361(14)
C10A H10A 0.9500
C11A O11A 1.390(12)
C11A C12A 1.431(14)
C12A C13A 1.406(13)
C12A H12A 0.9500
C13A C14A 1.396(14)
C13A O13A 1.397(11)
C14A C8B 1.527(13)
C15A O4A 1.41(2)
C15A H15D 0.9800
C15A H15E 0.9800
C15A H15F 0.9800
C16A O11A 1.475(14)
C16A H16D 0.9800
C16A H16E 0.9800
C16A H16F 0.9800
C17A O13A 1.403(12)
C17A H17D 0.9800
C17A H17E 0.9800
C17A H17F 0.9800
C1B C6B 1.365(13)
C1B C2B 1.396(14)
C1B C7B 1.512(13)
C2B C3B 1.377(13)
C2B H2B 0.9500
C3B C4B 1.383(13)
C3B H3B 0.9500
C4B C5B 1.344(13)
C4B O4B 1.391(11)
C5B C6B 1.374(13)
C5B H5B 0.9500
C6B H6B 0.9500
C7B C8B 1.524(13)
C7B H7B 1.0000
C8B C9B 1.521(13)
C8B H8B 1.0000
C9B C14B 1.383(12)
C9B C10B 1.417(12)
C10B C11B 1.391(13)
C10B H10B 0.9500
C11B O11B 1.361(11)
C11B C12B 1.361(13)
C12B C13B 1.401(13)
C12B H12B 0.9500
C13B O13B 1.382(11)
C13B C14B 1.406(13)
C15B O4B 1.457(12)
C15B H15A 0.9800
C15B H15B 0.9800
C15B H15C 0.9800
C16B O11B 1.387(11)
C16B H16A 0.9800
C16B H16B 0.9800
C16B H16C 0.9800
C17B O13B 1.447(11)
C17B H17A 0.9800
C17B H17B 0.9800
C17B H17C 0.9800

loop_
_geom_torsion_atom_site_label_1
_geom_torsion_atom_site_label_2
_geom_torsion_atom_site_label_3
_geom_torsion_atom_site_label_4
_geom_torsion
C6A C1A C2A C3A -1.8(13)
C7A C1A C2A C3A 176.3(8)
C1A C2A C3A C4A 3.0(14)
C2A C3A C4A O4A 177.8(10)
C2A C3A C4A C5A -0.4(15)
O4A C4A C5A C6A 178.4(9)
C3A C4A C5A C6A -3.2(15)
C4A C5A C6A C1A 4.5(15)
C2A C1A C6A C5A -2.0(14)
C7A C1A C6A C5A 179.9(9)
C6A C1A C7A C14B -16.6(12)
C2A C1A C7A C14B 165.4(8)
C6A C1A C7A C8A 107.3(10)
C2A C1A C7A C8A -70.7(10)
C14B C7A C8A C9A -63.9(10)
C1A C7A C8A C9A 171.2(7)
C14B C7A C8A C7B 46.7(11)
C1A C7A C8A C7B -78.3(10)
C7A C8A C9A C14A 92.1(9)
C7B C8A C9A C14A -22.8(10)
C7A C8A C9A C10A -88.0(12)
C7B C8A C9A C10A 157.2(9)
C14A C9A C10A C11A 0.0(14)
C8A C9A C10A C11A -179.9(9)
C9A C10A C11A O11A -179.3(10)
C9A C10A C11A C12A 0.9(15)
C10A C11A C12A C13A -1.5(15)
O11A C11A C12A C13A 178.7(9)
C11A C12A C13A C14A 1.3(14)
C11A C12A C13A O13A 178.8(8)
C10A C9A C14A C13A -0.1(14)
C8A C9A C14A C13A 179.9(8)
C10A C9A C14A C8B 175.2(9)
C8A C9A C14A C8B -4.9(10)
O13A C13A C14A C9A -178.2(8)
C12A C13A C14A C9A -0.6(14)
O13A C13A C14A C8B 7.7(14)
C12A C13A C14A C8B -174.7(9)
C6B C1B C2B C3B -0.1(13)
C7B C1B C2B C3B -176.8(8)
C1B C2B C3B C4B -0.1(14)
C2B C3B C4B C5B 0.2(13)
C2B C3B C4B O4B 178.8(8)
C3B C4B C5B C6B 0.0(13)
O4B C4B C5B C6B -178.4(8)
C2B C1B C6B C5B 0.3(13)
C7B C1B C6B C5B 177.1(8)
C4B C5B C6B C1B -0.3(14)
C6B C1B C7B C8B 167.1(8)
C2B C1B C7B C8B -16.4(12)
C6B C1B C7B C8A -80.8(11)
C2B C1B C7B C8A 95.8(11)
C9A C8A C7B C1B -81.8(10)
C7A C8A C7B C1B 162.9(8)
C9A C8A C7B C8B 40.1(8)
C7A C8A C7B C8B -75.2(9)
C1B C7B C8B C9B -170.5(7)
C8A C7B C8B C9B 69.9(8)
C1B C7B C8B C14A 77.2(9)
C8A C7B C8B C14A -42.4(8)
C9A C14A C8B C9B -82.4(10)
C13A C14A C8B C9B 92.1(11)
C9A C14A C8B C7B 31.1(9)
C13A C14A C8B C7B -154.3(9)
C7B C8B C9B C14B -39.8(11)
C14A C8B C9B C14B 68.5(11)
C7B C8B C9B C10B 143.3(8)
C14A C8B C9B C10B -108.4(10)
C14B C9B C10B C11B -1.7(15)
C8B C9B C10B C11B 175.1(9)
C9B C10B C11B O11B 175.1(9)
C9B C10B C11B C12B -2.7(15)
O11B C11B C12B C13B -175.7(9)
C10B C11B C12B C13B 2.3(16)
C11B C12B C13B O13B -178.8(10)
C11B C12B C13B C14B 2.5(16)
C10B C9B C14B C13B 6.3(14)
C8B C9B C14B C13B -170.6(9)
C10B C9B C14B C7A -174.5(9)
C8B C9B C14B C7A 8.6(14)
O13B C13B C14B C9B 174.5(8)
C12B C13B C14B C9B -6.7(15)
O13B C13B C14B C7A -4.7(14)
C12B C13B C14B C7A 174.0(9)
C1A C7A C14B C9B 110.2(10)
C8A C7A C14B C9B -12.1(13)
C1A C7A C14B C13B -70.6(11)
C8A C7A C14B C13B 167.0(9)
C5A C4A O4A C15A 169.7(15)
C3A C4A O4A C15A -9(2)
C10A C11A O11A C16A 2.9(16)
C12A C11A O11A C16A -177.3(11)
C14A C13A O13A C17A 175.4(8)
C12A C13A O13A C17A -2.2(13)
C5B C4B O4B C15B 7.8(13)
C3B C4B O4B C15B -170.7(8)
C12B C11B O11B C16B 164.1(10)
C10B C11B O11B C16B -13.8(15)
C12B C13B O13B C17B 11.6(14)
C14B C13B O13B C17B -169.7(9)
